data_4031828
loop_
_publ_author_name
'Bodedla, Govardhana Babu'
'Justin Thomas, K. R.'
'Fan, Miao-Syuan'
'Ho, Kuo-Chuan'

_publ_section_title
;
 Benzimidazole-Branched Isomeric Dyes: Effect of Molecular Constitution on
 Photophysical, Electrochemical, and Photovoltaic Properties.
;
_journal_issue 2
_journal_name_full 'The Journal of organic chemistry'
_journal_page_first 640
_journal_page_last 653
_journal_paper_doi 10.1021/acs.joc.5b02590
_journal_volume 81
_journal_year 2016
_chemical_formula_sum 'C38 H30 Br N3 O S2'
_chemical_formula_weight 688.68
_space_group_crystal_system triclinic
_space_group_IT_number 2
_space_group_name_Hall '-P 1'
_space_group_name_H-M_alt 'P -1'
_symmetry_space_group_name_Hall '-P 1'
_symmetry_space_group_name_H-M 'P -1'
_atom_sites_solution_hydrogens geom
_audit_creation_method SHELXL-2014/7
_cell_angle_alpha 99.687(3)
_cell_angle_beta 97.512(3)
_cell_angle_gamma 104.946(3)
_cell_formula_units_Z 2
_cell_length_a 10.0416(5)
_cell_length_b 12.3341(6)
_cell_length_c 14.3639(7)
_cell_measurement_reflns_used 1794
_cell_measurement_temperature 296(2)
_cell_measurement_theta_max 16.81
_cell_measurement_theta_min 2.75
_cell_volume 1665.77(15)
_computing_cell_refinement 'Bruker SAINT'
_computing_data_collection 'Bruker APEX2'
_computing_data_reduction 'Bruker SAINT'
_computing_molecular_graphics 'Bruker SHELXTL'
_computing_publication_material 'Bruker SHELXTL'
_computing_structure_refinement 'SHELXL-2014/7 (Sheldrick, 2014)'
_computing_structure_solution 'SHELXS-97 (Sheldrick, 2008)'
_diffrn_ambient_temperature 296(2)
_diffrn_measured_fraction_theta_full 0.994
_diffrn_measured_fraction_theta_max 0.983
_diffrn_measurement_device_type 'Bruker APEX-II CCD'
_diffrn_measurement_method '\f and \w scans'
_diffrn_radiation_monochromator graphite
_diffrn_radiation_type MoK\a
_diffrn_radiation_wavelength 0.71073
_diffrn_reflns_av_R_equivalents 0.1032
_diffrn_reflns_av_unetI/netI 0.1745
_diffrn_reflns_laue_measured_fraction_full 0.994
_diffrn_reflns_laue_measured_fraction_max 0.983
_diffrn_reflns_limit_h_max 13
_diffrn_reflns_limit_h_min -13
_diffrn_reflns_limit_k_max 12
_diffrn_reflns_limit_k_min -16
_diffrn_reflns_limit_l_max 19
_diffrn_reflns_limit_l_min -19
_diffrn_reflns_number 29055
_diffrn_reflns_point_group_measured_fraction_full 0.994
_diffrn_reflns_point_group_measured_fraction_max 0.983
_diffrn_reflns_theta_full 25.242
_diffrn_reflns_theta_max 28.341
_diffrn_reflns_theta_min 1.463
_diffrn_source 'sealed tube'
_exptl_absorpt_coefficient_mu 1.394
_exptl_absorpt_correction_type none
_exptl_crystal_colour yellow
_exptl_crystal_density_diffrn 1.373
_exptl_crystal_density_method 'not measured'
_exptl_crystal_description block
_exptl_crystal_F_000 708
_exptl_crystal_size_max 0.12
_exptl_crystal_size_mid 0.09
_exptl_crystal_size_min 0.07
_refine_diff_density_max 0.324
_refine_diff_density_min -0.330
_refine_diff_density_rms 0.094
_refine_ls_extinction_method none
_refine_ls_goodness_of_fit_ref 0.877
_refine_ls_hydrogen_treatment refU
_refine_ls_matrix_type full
_refine_ls_number_parameters 410
_refine_ls_number_reflns 8174
_refine_ls_number_restraints 0
_refine_ls_restrained_S_all 0.877
_refine_ls_R_factor_all 0.2493
_refine_ls_R_factor_gt 0.0534
_refine_ls_shift/su_max 0.001
_refine_ls_shift/su_mean 0.000
_refine_ls_structure_factor_coef Fsqd
_refine_ls_weighting_details 'w=1/[\s^2^(Fo^2^)+(0.0976P)^2^] where P=(Fo^2^+2Fc^2^)/3'
_refine_ls_weighting_scheme calc
_refine_ls_wR_factor_gt 0.1326
_refine_ls_wR_factor_ref 0.2249
_reflns_Friedel_coverage 0.000
_reflns_number_gt 2383
_reflns_number_total 8174
_reflns_threshold_expression 'I > 2\s(I)'
_cod_data_source_file jo5b02590_si_002.cif
_cod_data_source_block shelx
_cod_original_cell_volume 1665.77(14)
_cod_database_code 4031828
_shelx_shelxl_version_number 2014/7
_shelx_space_group_comment
;
The symmetry employed for this shelxl refinement is uniquely defined
by the following loop, which should always be used as a source of
symmetry information in preference to the above space-group names.
They are only intended as comments.
;
_shelx_estimated_absorpt_t_min 0.6164
_shelx_estimated_absorpt_t_max 0.7457

loop_
_space_group_symop_operation_xyz
'x, y, z'
'-x, -y, -z'

loop_
_atom_site_label
_atom_site_type_symbol
_atom_site_fract_x
_atom_site_fract_y
_atom_site_fract_z
_atom_site_U_iso_or_equiv
_atom_site_adp_type
_atom_site_occupancy
_atom_site_site_symmetry_order
_atom_site_calc_flag
_atom_site_refinement_flags_posn
_atom_site_refinement_flags_adp
Br1 Br 0.52203(7) 0.90382(6) 0.20014(5) 0.1007(3) Uani 1 1 d . .
S1 S 0.20563(16) 1.17488(13) 0.34775(10) 0.0741(5) Uani 1 1 d . .
S2 S -0.08528(16) 1.38055(14) 0.38297(12) 0.0847(5) Uani 1 1 d . .
N1 N 0.5724(4) 1.1925(4) 0.5049(3) 0.0666(12) Uani 1 1 d . .
N2 N 0.4620(4) 1.1021(4) 0.3542(3) 0.0652(12) Uani 1 1 d . .
N3 N 1.1353(6) 1.3139(6) 0.8745(4) 0.0987(17) Uani 1 1 d . .
O1 O -0.3576(5) 1.4468(5) 0.3501(4) 0.128(2) Uani 1 1 d . .
C1 C 0.5746(6) 1.0613(5) 0.3801(4) 0.0616(14) Uani 1 1 d . .
C2 C 0.6184(6) 0.9773(5) 0.3265(4) 0.0697(15) Uani 1 1 d . .
C3 C 0.7322(7) 0.9477(5) 0.3678(5) 0.0831(18) Uani 1 1 d . .
H3 H 0.7612 0.8892 0.3343 0.119(6) Uiso 1 1 calc R U
C4 C 0.8032(6) 1.0052(6) 0.4592(5) 0.0810(18) Uani 1 1 d . .
H4 H 0.8811 0.9849 0.4845 0.119(6) Uiso 1 1 calc R U
C5 C 0.7655(6) 1.0908(5) 0.5151(4) 0.0703(16) Uani 1 1 d . .
C6 C 0.6448(5) 1.1162(5) 0.4725(4) 0.0614(14) Uani 1 1 d . .
C7 C 0.4645(6) 1.1793(5) 0.4297(4) 0.0635(15) Uani 1 1 d . .
C8 C 0.3559(5) 1.2394(5) 0.4337(4) 0.0644(15) Uani 1 1 d . .
C9 C 0.3475(6) 1.3359(5) 0.4895(5) 0.0766(17) Uani 1 1 d . .
H9 H 0.4184 1.3818 0.5396 0.119(6) Uiso 1 1 calc R U
C10 C 0.2184(6) 1.3598(5) 0.4635(5) 0.0753(17) Uani 1 1 d . .
H10 H 0.1956 1.4231 0.4949 0.119(6) Uiso 1 1 calc R U
C11 C 0.1328(6) 1.2816(5) 0.3891(4) 0.0646(15) Uani 1 1 d . .
C12 C -0.0084(6) 1.2768(5) 0.3447(4) 0.0675(15) Uani 1 1 d . .
C13 C -0.0984(7) 1.1941(6) 0.2730(5) 0.0854(19) Uani 1 1 d . .
H13 H -0.0753 1.1304 0.2427 0.119(6) Uiso 1 1 calc R U
C14 C -0.2297(6) 1.2133(6) 0.2484(5) 0.0895(19) Uani 1 1 d . .
H14 H -0.3016 1.1641 0.2007 0.119(6) Uiso 1 1 calc R U
C15 C -0.2394(6) 1.3123(6) 0.3026(4) 0.0751(17) Uani 1 1 d . .
C16 C -0.3574(7) 1.3600(7) 0.3007(5) 0.094(2) Uani 1 1 d . .
H16 H -0.4391 1.3191 0.2571 0.119(6) Uiso 1 1 calc R U
C17 C 0.5946(6) 1.2600(5) 0.6033(4) 0.0725(16) Uani 1 1 d . .
H17A H 0.6302 1.2186 0.6478 0.089(8) Uiso 1 1 calc R U
H17B H 0.5049 1.2667 0.6176 0.089(8) Uiso 1 1 calc R U
C18 C 0.6937(6) 1.3774(6) 0.6197(5) 0.092(2) Uani 1 1 d . .
H18A H 0.6536 1.4236 0.5822 0.089(8) Uiso 1 1 calc R U
H18B H 0.7809 1.3728 0.5995 0.089(8) Uiso 1 1 calc R U
C19 C 0.7226(10) 1.4343(7) 0.7290(7) 0.147(3) Uani 1 1 d . .
H19A H 0.7617 1.3864 0.7650 0.089(8) Uiso 1 1 calc R U
H19B H 0.7930 1.5079 0.7397 0.089(8) Uiso 1 1 calc R U
C20 C 0.6087(14) 1.4513(10) 0.7649(9) 0.209(6) Uani 1 1 d . .
H20A H 0.5713 1.5016 0.7320 0.41(6) Uiso 1 1 calc R U
H20B H 0.6362 1.4853 0.8323 0.41(6) Uiso 1 1 calc R U
H20C H 0.5385 1.3790 0.7558 0.41(6) Uiso 1 1 calc R U
C21 C 0.8574(6) 1.1529(5) 0.6109(4) 0.0700(16) Uani 1 1 d . .
C22 C 0.8294(6) 1.1230(5) 0.6972(5) 0.0781(17) Uani 1 1 d . .
H22 H 0.7478 1.0660 0.6966 0.119(6) Uiso 1 1 calc R U
C23 C 0.9199(7) 1.1761(6) 0.7840(5) 0.0863(19) Uani 1 1 d . .
H23 H 0.8987 1.1542 0.8405 0.119(6) Uiso 1 1 calc R U
C24 C 1.0419(7) 1.2615(6) 0.7865(5) 0.0842(18) Uani 1 1 d . .
C25 C 1.0697(6) 1.2937(6) 0.7027(5) 0.090(2) Uani 1 1 d . .
H25 H 1.1505 1.3517 0.7035 0.119(6) Uiso 1 1 calc R U
C26 C 0.9776(7) 1.2400(6) 0.6166(5) 0.0893(19) Uani 1 1 d . .
H26 H 0.9981 1.2639 0.5607 0.119(6) Uiso 1 1 calc R U
C27 C 1.1893(8) 1.4371(8) 0.8996(5) 0.094(2) Uani 1 1 d . .
C28 C 1.1014(9) 1.5044(9) 0.9037(6) 0.118(3) Uani 1 1 d . .
H28 H 1.0050 1.4708 0.8886 0.119(6) Uiso 1 1 calc R U
C29 C 1.1555(12) 1.6242(10) 0.9308(7) 0.137(3) Uani 1 1 d . .
H29 H 1.0967 1.6713 0.9313 0.119(6) Uiso 1 1 calc R U
C30 C 1.2933(16) 1.6677(10) 0.9557(7) 0.159(4) Uani 1 1 d . .
H30 H 1.3289 1.7463 0.9803 0.119(6) Uiso 1 1 calc R U
C31 C 1.3841(11) 1.6066(13) 0.9478(8) 0.166(5) Uani 1 1 d . .
H31 H 1.4800 1.6425 0.9594 0.119(6) Uiso 1 1 calc R U
C32 C 1.3323(9) 1.4883(10) 0.9219(6) 0.138(3) Uani 1 1 d . .
H32 H 1.3937 1.4433 0.9196 0.119(6) Uiso 1 1 calc R U
C33 C 1.1666(6) 1.2493(7) 0.9419(5) 0.0880(19) Uani 1 1 d . .
C34 C 1.1929(7) 1.2938(7) 1.0391(5) 0.105(2) Uani 1 1 d . .
H34 H 1.1861 1.3672 1.0611 0.119(6) Uiso 1 1 calc R U
C35 C 1.2294(10) 1.2317(10) 1.1047(6) 0.138(3) Uani 1 1 d . .
H35 H 1.2486 1.2641 1.1701 0.119(6) Uiso 1 1 calc R U
C36 C 1.2373(11) 1.1255(11) 1.0749(8) 0.152(4) Uani 1 1 d . .
H36 H 1.2635 1.0844 1.1192 0.119(6) Uiso 1 1 calc R U
C37 C 1.2073(11) 1.0779(10) 0.9803(7) 0.168(4) Uani 1 1 d . .
H37 H 1.2099 1.0030 0.9597 0.119(6) Uiso 1 1 calc R U
C38 C 1.1728(9) 1.1388(9) 0.9139(6) 0.132(3) Uani 1 1 d . .
H38 H 1.1533 1.1048 0.8489 0.119(6) Uiso 1 1 calc R U

loop_
_atom_site_aniso_label
_atom_site_aniso_U_11
_atom_site_aniso_U_22
_atom_site_aniso_U_33
_atom_site_aniso_U_23
_atom_site_aniso_U_13
_atom_site_aniso_U_12
Br1 0.1094(6) 0.1127(6) 0.0775(5) 0.0010(4) 0.0208(4) 0.0377(5)
S1 0.0850(10) 0.0831(11) 0.0606(10) 0.0124(8) 0.0045(8) 0.0412(9)
S2 0.0792(11) 0.0945(12) 0.0818(12) 0.0082(9) 0.0015(9) 0.0406(9)
N1 0.069(3) 0.075(3) 0.063(3) 0.016(3) 0.015(3) 0.032(3)
N2 0.063(3) 0.075(3) 0.065(3) 0.017(3) 0.019(2) 0.027(3)
N3 0.093(4) 0.124(5) 0.068(4) 0.025(4) -0.014(3) 0.024(4)
O1 0.112(4) 0.132(5) 0.134(5) -0.018(4) -0.012(3) 0.070(4)
C1 0.064(3) 0.060(4) 0.062(4) 0.012(3) 0.019(3) 0.016(3)
C2 0.073(4) 0.080(4) 0.054(4) 0.006(3) 0.015(3) 0.022(3)
C3 0.080(4) 0.086(5) 0.091(5) 0.015(4) 0.032(4) 0.031(4)
C4 0.068(4) 0.101(5) 0.083(5) 0.024(4) 0.018(4) 0.035(4)
C5 0.062(4) 0.080(4) 0.076(4) 0.026(4) 0.016(3) 0.025(3)
C6 0.055(3) 0.067(4) 0.060(4) 0.014(3) 0.014(3) 0.014(3)
C7 0.067(4) 0.070(4) 0.059(4) 0.019(3) 0.014(3) 0.023(3)
C8 0.063(3) 0.072(4) 0.065(4) 0.017(3) 0.012(3) 0.029(3)
C9 0.078(4) 0.068(4) 0.086(5) 0.011(4) 0.016(3) 0.028(3)
C10 0.070(4) 0.069(4) 0.093(5) 0.019(4) 0.014(4) 0.029(3)
C11 0.059(3) 0.070(4) 0.072(4) 0.026(3) 0.011(3) 0.025(3)
C12 0.073(4) 0.067(4) 0.064(4) 0.018(3) 0.012(3) 0.019(3)
C13 0.089(5) 0.077(5) 0.101(5) 0.027(4) 0.016(4) 0.039(4)
C14 0.078(4) 0.085(5) 0.099(5) 0.021(4) -0.003(4) 0.019(4)
C15 0.069(4) 0.089(5) 0.072(4) 0.028(4) 0.011(3) 0.026(4)
C16 0.076(5) 0.104(6) 0.096(6) 0.023(5) -0.007(4) 0.025(5)
C17 0.080(4) 0.085(5) 0.054(4) 0.008(3) 0.008(3) 0.032(4)
C18 0.080(4) 0.074(5) 0.115(6) 0.012(4) 0.015(4) 0.014(4)
C19 0.127(8) 0.101(7) 0.173(10) -0.031(6) 0.002(7) 0.011(6)
C20 0.165(10) 0.207(12) 0.215(13) -0.072(10) 0.007(10) 0.074(9)
C21 0.060(4) 0.080(4) 0.076(5) 0.023(4) 0.009(3) 0.026(4)
C22 0.079(4) 0.077(4) 0.083(5) 0.024(4) 0.023(4) 0.022(3)
C23 0.093(5) 0.107(5) 0.062(4) 0.022(4) 0.006(4) 0.034(4)
C24 0.067(4) 0.105(5) 0.075(5) 0.029(4) 0.004(4) 0.015(4)
C25 0.064(4) 0.118(5) 0.080(5) 0.039(4) 0.002(4) 0.007(4)
C26 0.078(4) 0.118(6) 0.072(5) 0.035(4) 0.005(4) 0.023(4)
C27 0.072(5) 0.124(7) 0.075(5) 0.033(5) -0.001(4) 0.006(5)
C28 0.095(6) 0.135(8) 0.116(7) 0.026(6) 0.008(5) 0.024(7)
C29 0.132(9) 0.126(9) 0.144(8) 0.042(7) 0.021(7) 0.015(7)
C30 0.157(11) 0.147(10) 0.127(8) 0.036(7) -0.020(8) -0.018(9)
C31 0.084(7) 0.217(14) 0.171(10) 0.096(10) -0.019(7) -0.017(9)
C32 0.076(6) 0.178(10) 0.146(8) 0.073(7) -0.015(5) 0.006(6)
C33 0.086(4) 0.127(6) 0.059(5) 0.027(4) 0.008(3) 0.040(4)
C34 0.115(6) 0.116(6) 0.070(5) 0.024(5) 0.003(4) 0.015(5)
C35 0.178(9) 0.159(9) 0.065(6) 0.040(7) 0.010(5) 0.021(8)
C36 0.190(9) 0.196(11) 0.100(9) 0.077(8) 0.017(7) 0.083(9)
C37 0.264(12) 0.207(10) 0.091(7) 0.058(7) 0.025(7) 0.156(10)
C38 0.165(8) 0.189(10) 0.072(5) 0.027(6) 0.026(5) 0.102(7)

loop_
_atom_type_symbol
_atom_type_description
_atom_type_scat_dispersion_real
_atom_type_scat_dispersion_imag
_atom_type_scat_source
C C 0.0033 0.0016 'International Tables Vol C Tables 4.2.6.8 and 6.1.1.4'
H H 0.0000 0.0000 'International Tables Vol C Tables 4.2.6.8 and 6.1.1.4'
N N 0.0061 0.0033 'International Tables Vol C Tables 4.2.6.8 and 6.1.1.4'
O O 0.0106 0.0060 'International Tables Vol C Tables 4.2.6.8 and 6.1.1.4'
S S 0.1246 0.1234 'International Tables Vol C Tables 4.2.6.8 and 6.1.1.4'
Br Br -0.2901 2.4595 'International Tables Vol C Tables 4.2.6.8 and 6.1.1.4'

loop_
_geom_angle_atom_site_label_1
_geom_angle_atom_site_label_2
_geom_angle_atom_site_label_3
_geom_angle
C11 S1 C8 90.7(3)
C12 S2 C15 92.9(3)
C7 N1 C6 105.5(5)
C7 N1 C17 127.5(5)
C6 N1 C17 126.4(4)
C7 N2 C1 104.3(5)
C33 N3 C24 121.5(7)
C33 N3 C27 119.1(6)
C24 N3 C27 119.2(5)
C2 C1 N2 128.1(5)
C2 C1 C6 121.0(5)
N2 C1 C6 110.9(5)
C3 C2 C1 118.4(5)
C3 C2 Br1 121.1(5)
C1 C2 Br1 120.5(4)
C2 C3 C4 119.8(6)
C5 C4 C3 124.1(6)
C4 C5 C6 114.9(6)
C4 C5 C21 119.0(5)
C6 C5 C21 126.0(5)
C1 C6 N1 105.6(4)
C1 C6 C5 121.7(5)
N1 C6 C5 132.7(5)
N2 C7 N1 113.7(5)
N2 C7 C8 121.7(5)
N1 C7 C8 124.5(5)
C9 C8 C7 133.9(5)
C9 C8 S1 111.8(4)
C7 C8 S1 114.3(4)
C8 C9 C10 112.5(5)
C11 C10 C9 113.0(5)
C10 C11 C12 128.2(5)
C10 C11 S1 112.1(4)
C12 C11 S1 119.7(4)
C13 C12 C11 128.2(5)
C13 C12 S2 110.2(4)
C11 C12 S2 121.5(5)
C12 C13 C14 114.1(6)
C15 C14 C13 112.5(6)
C14 C15 C16 129.0(6)
C14 C15 S2 110.3(5)
C16 C15 S2 120.6(5)
O1 C16 C15 125.1(7)
N1 C17 C18 114.0(5)
C17 C18 C19 109.1(6)
C20 C19 C18 115.5(8)
C26 C21 C22 116.5(6)
C26 C21 C5 120.9(6)
C22 C21 C5 122.6(6)
C23 C22 C21 121.9(6)
C24 C23 C22 120.0(6)
C25 C24 C23 119.0(6)
C25 C24 N3 121.0(6)
C23 C24 N3 120.0(6)
C24 C25 C26 120.2(6)
C21 C26 C25 122.4(6)
C28 C27 C32 119.1(9)
C28 C27 N3 120.9(7)
C32 C27 N3 120.0(9)
C27 C28 C29 120.3(8)
C30 C29 C28 117.6(10)
C29 C30 C31 124.4(12)
C30 C31 C32 118.3(11)
C27 C32 C31 119.9(10)
C38 C33 C34 116.8(7)
C38 C33 N3 121.7(7)
C34 C33 N3 121.6(7)
C33 C34 C35 121.2(8)
C36 C35 C34 120.4(9)
C35 C36 C37 119.8(9)
C36 C37 C38 120.7(10)
C37 C38 C33 121.1(8)

loop_
_geom_bond_atom_site_label_1
_geom_bond_atom_site_label_2
_geom_bond_distance
Br1 C2 1.893(5)
S1 C11 1.723(5)
S1 C8 1.731(5)
S2 C12 1.709(6)
S2 C15 1.723(6)
N1 C7 1.382(6)
N1 C6 1.387(6)
N1 C17 1.471(6)
N2 C7 1.311(6)
N2 C1 1.385(6)
N3 C33 1.408(8)
N3 C24 1.413(8)
N3 C27 1.440(9)
O1 C16 1.182(8)
C1 C2 1.385(7)
C1 C6 1.387(7)
C2 C3 1.380(8)
C3 C4 1.385(8)
C4 C5 1.380(8)
C5 C6 1.417(7)
C5 C21 1.510(8)
C7 C8 1.470(7)
C8 C9 1.347(7)
C9 C10 1.419(7)
C10 C11 1.341(7)
C11 C12 1.459(7)
C12 C13 1.358(8)
C13 C14 1.409(8)
C14 C15 1.367(8)
C15 C16 1.451(9)
C17 C18 1.492(8)
C18 C19 1.564(10)
C19 C20 1.363(12)
C21 C26 1.377(8)
C21 C22 1.393(8)
C22 C23 1.391(8)
C23 C24 1.387(8)
C24 C25 1.369(8)
C25 C26 1.391(8)
C27 C28 1.358(10)
C27 C32 1.381(10)
C28 C29 1.402(11)
C29 C30 1.324(12)
C30 C31 1.328(14)
C31 C32 1.383(13)
C33 C38 1.374(10)
C33 C34 1.375(9)
C34 C35 1.382(10)
C35 C36 1.334(11)
C36 C37 1.347(12)
C37 C38 1.372(10)
